data_7044487
loop_
_publ_author_name
'Chen, Lei'
'Zhou, JianJun'
'Yuan, Aihua'
'Song, You'

_publ_section_title
;
 Slow Magnetic Relaxation in Luminescent Mononuclear Dysprosium(III) and
 Erbium(III) Pentanitrate Complexes with the Same LnO10 Coordination
 Geometry
;
_journal_name_full 'Dalton Trans.'
_journal_paper_doi 10.1039/C7DT02905E
_journal_year 2017
_chemical_formula_sum 'C32 H72 Er N7 O15'
_chemical_formula_weight 962.22
_space_group_crystal_system monoclinic
_space_group_IT_number 14
_space_group_name_Hall '-P 2ybc'
_space_group_name_H-M_alt 'P 1 21/c 1'
_symmetry_space_group_name_Hall '-P 2ybc'
_symmetry_space_group_name_H-M 'P 1 21/c 1'
_atom_sites_solution_hydrogens mixed
_audit_creation_method SHELXL-2016/6
_audit_update_record
;
2017-10-11 deposited with the CCDC.
2017-10-17 downloaded from the CCDC.
;
_cell_angle_alpha 90
_cell_angle_beta 107.422(4)
_cell_angle_gamma 90
_cell_formula_units_Z 4
_cell_length_a 14.427(6)
_cell_length_b 16.805(6)
_cell_length_c 20.761(8)
_cell_measurement_reflns_used 9946
_cell_measurement_temperature 296(2)
_cell_measurement_theta_max 22.607
_cell_measurement_theta_min 2.424
_cell_volume 4803(3)
_computing_cell_refinement 'Bruker SMART'
_computing_data_collection 'Bruker SMART'
_computing_data_reduction 'Bruker SAINT'
_computing_molecular_graphics 'DIMOND(Brandenburg & Putz, 2005)'
_computing_publication_material 'Bruker SHELXTL'
_computing_structure_refinement 'SHELXL-2016/6 (Sheldrick, 2016)'
_computing_structure_solution 'SHELXS-97 (Sheldrick, 1990)'
_diffrn_ambient_temperature 296(2)
_diffrn_measured_fraction_theta_full 1.000
_diffrn_measured_fraction_theta_max 1.000
_diffrn_measurement_device_type 'CCD area detector'
_diffrn_measurement_method 'phi and omega scans'
_diffrn_radiation_type MoK\a
_diffrn_radiation_wavelength 0.71073
_diffrn_reflns_av_R_equivalents 0.0380
_diffrn_reflns_av_unetI/netI 0.0292
_diffrn_reflns_Laue_measured_fraction_full 1.000
_diffrn_reflns_Laue_measured_fraction_max 1.000
_diffrn_reflns_limit_h_max 17
_diffrn_reflns_limit_h_min -17
_diffrn_reflns_limit_k_max 19
_diffrn_reflns_limit_k_min -19
_diffrn_reflns_limit_l_max 24
_diffrn_reflns_limit_l_min -24
_diffrn_reflns_number 51857
_diffrn_reflns_point_group_measured_fraction_full 1.000
_diffrn_reflns_point_group_measured_fraction_max 1.000
_diffrn_reflns_theta_full 25.000
_diffrn_reflns_theta_max 25.000
_diffrn_reflns_theta_min 1.479
_exptl_absorpt_coefficient_mu 1.811
_exptl_absorpt_correction_T_max 0.5312
_exptl_absorpt_correction_T_min 0.5099
_exptl_absorpt_correction_type multi-scan
_exptl_absorpt_process_details sadabs
_exptl_crystal_colour pale-red
_exptl_crystal_density_diffrn 1.331
_exptl_crystal_description block
_exptl_crystal_F_000 2004
_exptl_crystal_size_max 0.430
_exptl_crystal_size_mid 0.420
_exptl_crystal_size_min 0.400
_refine_diff_density_max 1.243
_refine_diff_density_min -1.262
_refine_diff_density_rms 0.230
_refine_ls_extinction_method none
_refine_ls_goodness_of_fit_ref 1.069
_refine_ls_hydrogen_treatment constr
_refine_ls_matrix_type full
_refine_ls_number_parameters 547
_refine_ls_number_reflns 8448
_refine_ls_number_restraints 1279
_refine_ls_restrained_S_all 1.085
_refine_ls_R_factor_all 0.1011
_refine_ls_R_factor_gt 0.0551
_refine_ls_shift/su_max 0.094
_refine_ls_shift/su_mean 0.003
_refine_ls_structure_factor_coef Fsqd
_refine_ls_weighting_details 'w=1/[\s^2^(Fo^2^)+(0.1143P)^2^+7.2418P] where P=(Fo^2^+2Fc^2^)/3'
_refine_ls_weighting_scheme calc
_refine_ls_wR_factor_gt 0.1509
_refine_ls_wR_factor_ref 0.2039
_reflns_Friedel_coverage 0.000
_reflns_number_gt 5429
_reflns_number_total 8448
_reflns_threshold_expression 'I > 2\s(I)'
_cod_data_source_file c7dt02905e2.cif
_cod_data_source_block 1_CCDC1
_cod_database_code 7044487
_shelx_shelxl_version_number 2016/6
_shelx_space_group_comment
;
The symmetry employed for this shelxl refinement is uniquely defined
by the following loop, which should always be used as a source of
symmetry information in preference to the above space-group names.
They are only intended as comments.
;
_shelx_estimated_absorpt_t_min 0.510
_shelx_estimated_absorpt_t_max 0.531

loop_
_space_group_symop_operation_xyz
'x, y, z'
'-x, y+1/2, -z+1/2'
'-x, -y, -z'
'x, -y-1/2, z-1/2'

loop_
_atom_site_label
_atom_site_type_symbol
_atom_site_fract_x
_atom_site_fract_y
_atom_site_fract_z
_atom_site_U_iso_or_equiv
_atom_site_adp_type
_atom_site_occupancy
_atom_site_site_symmetry_order
_atom_site_calc_flag
_atom_site_refinement_flags_posn
_atom_site_refinement_flags_adp
_atom_site_refinement_flags_occupancy
_atom_site_disorder_assembly
_atom_site_disorder_group
Er1 Er 0.26594(3) 0.66779(2) 0.76394(2) 0.07319(19) Uani 1 1 d . U . . .
N1 N 0.4390(7) 0.6431(6) 0.7262(5) 0.098(2) Uani 1 1 d . U . . .
N2 N 0.3021(6) 0.5458(5) 0.8640(4) 0.094(2) Uani 1 1 d . U . . .
N3 N 0.0889(7) 0.6927(6) 0.7979(5) 0.101(2) Uani 1 1 d . U . . .
N4 N 0.1571(7) 0.6333(6) 0.6296(4) 0.114(3) Uani 1 1 d . U . . .
N5 N 0.3298(8) 0.8271(5) 0.7962(6) 0.103(2) Uani 1 1 d . U . . .
N6 N 0.5965(5) 0.3932(4) 0.8994(3) 0.0870(18) Uani 1 1 d D U . . .
N7 N 0.9000(7) 0.4725(5) 0.6480(5) 0.135(3) Uani 1 1 d D U . . .
O1 O 0.4202(6) 0.6067(5) 0.7737(4) 0.129(2) Uani 1 1 d . U . . .
O2 O 0.3738(6) 0.6892(5) 0.6966(4) 0.1055(19) Uani 1 1 d . U . . .
O3 O 0.5119(6) 0.6327(6) 0.7115(5) 0.141(3) Uani 1 1 d . U . . .
O4 O 0.3286(7) 0.6167(5) 0.8759(3) 0.130(2) Uani 1 1 d . U . . .
O5 O 0.2565(5) 0.5327(4) 0.8039(4) 0.1088(19) Uani 1 1 d . U . . .
O6 O 0.3226(6) 0.4949(4) 0.9077(3) 0.118(2) Uani 1 1 d . U . . .
O7 O 0.0968(6) 0.6464(5) 0.7568(5) 0.130(2) Uani 1 1 d . U . . .
O8 O 0.0145(7) 0.7064(7) 0.8089(6) 0.157(3) Uani 1 1 d . U . . .
O9 O 0.1647(6) 0.7268(5) 0.8253(4) 0.135(2) Uani 1 1 d . U . . .
O10 O 0.1997(5) 0.5815(4) 0.6695(3) 0.1039(19) Uani 1 1 d . U . . .
O11 O 0.1104(8) 0.6165(6) 0.5716(4) 0.172(4) Uani 1 1 d . U . . .
O12 O 0.1638(6) 0.7012(5) 0.6501(4) 0.133(3) Uani 1 1 d . U . . .
O13 O 0.2647(6) 0.8114(4) 0.7445(4) 0.111(2) Uani 1 1 d . U . . .
O14 O 0.3676(6) 0.7692(5) 0.8323(4) 0.121(2) Uani 1 1 d . U . . .
O15 O 0.3588(7) 0.8940(4) 0.8140(5) 0.146(3) Uani 1 1 d . U . . .
C1 C 0.5411(7) 0.3774(5) 0.9487(5) 0.103(3) Uani 1 1 d D U . . .
H1A H 0.480576 0.406834 0.934404 0.123 Uiso 1 1 calc R U . . .
H1B H 0.578389 0.398050 0.992439 0.123 Uiso 1 1 calc R U . . .
C2 C 0.5179(9) 0.2904(6) 0.9571(6) 0.126(3) Uani 1 1 d D U . . .
H2A H 0.577355 0.261480 0.978555 0.152 Uiso 1 1 calc R U . . .
H2B H 0.487678 0.266720 0.913197 0.152 Uiso 1 1 calc R U . . .
C3 C 0.4487(11) 0.2848(9) 1.0007(8) 0.169(5) Uani 1 1 d D U . . .
H3A H 0.478731 0.309676 1.044141 0.203 Uiso 1 1 calc R U . . .
H3B H 0.389195 0.313401 0.978790 0.203 Uiso 1 1 calc R U . . .
C4 C 0.4244(15) 0.1977(11) 1.0116(11) 0.245(10) Uani 1 1 d D U . . .
H4A H 0.403373 0.170353 0.969077 0.367 Uiso 1 1 d R U . . .
H4B H 0.373712 0.196226 1.032737 0.367 Uiso 1 1 d R U . . .
H4C H 0.481456 0.172249 1.040270 0.367 Uiso 1 1 d R U . . .
C5 C 0.5415(7) 0.3673(6) 0.8287(4) 0.100(2) Uani 1 1 d D U . . .
H5A H 0.538811 0.309570 0.828030 0.120 Uiso 1 1 calc R U . A 1
H5B H 0.578576 0.383356 0.798898 0.120 Uiso 1 1 calc R U . A 1
C6 C 0.4383(8) 0.3985(7) 0.7994(5) 0.119(3) Uani 0.563(15) 1 d D U P B 1
H6A H 0.438571 0.456230 0.797946 0.142 Uiso 0.563(15) 1 calc R U P B 1
H6B H 0.398499 0.381868 0.827288 0.142 Uiso 0.563(15) 1 calc R U P B 1
C7 C 0.3973(17) 0.3646(17) 0.7278(11) 0.157(7) Uani 0.563(15) 1 d D U P B 1
H7A H 0.430867 0.389152 0.698871 0.189 Uiso 0.563(15) 1 calc R U P B 1
H7B H 0.410579 0.307917 0.729102 0.189 Uiso 0.563(15) 1 calc R U P B 1
C8 C 0.2912(16) 0.3772(19) 0.6978(14) 0.194(8) Uani 0.563(15) 1 d D U P B 1
H8A H 0.256543 0.329994 0.678304 0.292 Uiso 0.563(15) 1 d R U P B 1
H8B H 0.284496 0.416681 0.663268 0.292 Uiso 0.563(15) 1 d R U P B 1
H8C H 0.265120 0.397389 0.731989 0.292 Uiso 0.563(15) 1 d R U P B 1
C9 C 0.6918(6) 0.3484(6) 0.9164(5) 0.100(3) Uani 1 1 d D U . . .
H9A H 0.678281 0.291776 0.915850 0.121 Uiso 1 1 calc R U . . .
H9B H 0.722411 0.358819 0.881602 0.121 Uiso 1 1 calc R U . . .
C10 C 0.7623(7) 0.3697(9) 0.9842(5) 0.137(3) Uani 1 1 d D U . . .
H10A H 0.733788 0.356290 1.019560 0.164 Uiso 1 1 calc R U . C 1
H10B H 0.773991 0.426572 0.985940 0.164 Uiso 1 1 calc R U . C 1
C11 C 0.8591(9) 0.3258(9) 0.9969(7) 0.156(5) Uani 0.528(12) 1 d D U P D 1
H11A H 0.896234 0.332308 1.043997 0.187 Uiso 0.528(12) 1 calc R U P D 1
H11B H 0.845981 0.269399 0.989035 0.187 Uiso 0.528(12) 1 calc R U P D 1
C12 C 0.9178(18) 0.3521(19) 0.9556(16) 0.178(8) Uani 0.528(12) 1 d D U P D 1
H12A H 0.916843 0.409143 0.952741 0.267 Uiso 0.528(12) 1 d R U P D 1
H12B H 0.891937 0.329997 0.911156 0.267 Uiso 0.528(12) 1 d R U P D 1
H12C H 0.983489 0.334209 0.974987 0.267 Uiso 0.528(12) 1 d R U P D 1
C13 C 0.6131(8) 0.4815(5) 0.9025(5) 0.107(3) Uani 1 1 d D U . . .
H13A H 0.650869 0.495371 0.948125 0.128 Uiso 1 1 calc R U . E 1
H13B H 0.550633 0.507746 0.893257 0.128 Uiso 1 1 calc R U . E 1
C14 C 0.6653(10) 0.5145(7) 0.8536(7) 0.140(4) Uani 0.52(3) 1 d D U P F 1
H14A H 0.628645 0.502172 0.807348 0.168 Uiso 0.52(3) 1 calc R U P F 1
H14B H 0.729473 0.491228 0.863086 0.168 Uiso 0.52(3) 1 calc R U P F 1
C15 C 0.673(2) 0.6060(11) 0.8643(17) 0.162(6) Uani 0.52(3) 1 d D U P F 1
H15A H 0.661605 0.632433 0.821092 0.195 Uiso 0.52(3) 1 calc R U P F 1
H15B H 0.623863 0.623804 0.884329 0.195 Uiso 0.52(3) 1 calc R U P F 1
C16 C 0.772(3) 0.627(2) 0.910(3) 0.241(14) Uani 0.52(3) 1 d D U P F 1
H16A H 0.818285 0.584885 0.913677 0.361 Uiso 0.52(3) 1 d R U P F 1
H16B H 0.762654 0.636544 0.953023 0.361 Uiso 0.52(3) 1 d R U P F 1
H16C H 0.796793 0.674822 0.895091 0.361 Uiso 0.52(3) 1 d R U P F 1
C17 C 0.8092(7) 0.4351(7) 0.6033(6) 0.136(4) Uani 1 1 d D U . . .
H17A H 0.759243 0.438491 0.625747 0.163 Uiso 1 1 calc R U . . .
H17B H 0.821882 0.379129 0.598248 0.163 Uiso 1 1 calc R U . . .
C18 C 0.7706(9) 0.4710(8) 0.5346(7) 0.158(4) Uani 1 1 d D U . . .
H18A H 0.819065 0.466877 0.510950 0.190 Uiso 1 1 calc R U . G 1
H18B H 0.756817 0.526941 0.538693 0.190 Uiso 1 1 calc R U . G 1
C19 C 0.6776(12) 0.4281(12) 0.4942(9) 0.211(7) Uani 0.47(6) 1 d D U P H 1
H19A H 0.692104 0.373976 0.484191 0.253 Uiso 0.47(6) 1 calc R U P H 1
H19B H 0.631174 0.426544 0.519634 0.253 Uiso 0.47(6) 1 calc R U P H 1
C20 C 0.636(5) 0.476(4) 0.428(2) 0.237(17) Uani 0.47(6) 1 d D U P H 1
H20A H 0.570943 0.454736 0.415275 0.355 Uiso 0.47(6) 1 d R U P H 1
H20B H 0.662913 0.469741 0.391566 0.355 Uiso 0.47(6) 1 d R U P H 1
H20C H 0.634565 0.530909 0.439492 0.355 Uiso 0.47(6) 1 d R U P H 1
C21 C 0.9813(8) 0.4652(7) 0.6189(7) 0.142(4) Uani 1 1 d D U . . .
H21A H 1.038165 0.489186 0.650320 0.171 Uiso 1 1 calc R U . I 1
H21B H 0.965355 0.496647 0.577843 0.171 Uiso 1 1 calc R U . I 1
C22 C 1.0088(10) 0.3837(8) 0.6023(8) 0.152(4) Uani 0.82(2) 1 d D U P J 1
H22A H 0.954162 0.357047 0.570818 0.182 Uiso 0.82(2) 1 calc R U P J 1
H22B H 1.032197 0.351477 0.642688 0.182 Uiso 0.82(2) 1 calc R U P J 1
C23 C 1.0923(14) 0.4002(11) 0.5693(11) 0.165(6) Uani 0.82(2) 1 d D U P J 1
H23A H 1.071161 0.439865 0.533938 0.198 Uiso 0.82(2) 1 calc R U P J 1
H23B H 1.149493 0.420306 0.603082 0.198 Uiso 0.82(2) 1 calc R U P J 1
C24 C 1.1158(18) 0.3240(12) 0.5403(14) 0.199(9) Uani 0.82(2) 1 d D U P J 1
H24A H 1.122983 0.283961 0.574466 0.298 Uiso 0.82(2) 1 d R U P J 1
H24B H 1.175595 0.329143 0.529312 0.298 Uiso 0.82(2) 1 d R U P J 1
H24C H 1.064723 0.308959 0.500699 0.298 Uiso 0.82(2) 1 d R U P J 1
C25 C 0.9196(10) 0.4306(8) 0.7136(6) 0.147(4) Uani 0.64(2) 1 d D U P D 1
H25A H 0.912074 0.374075 0.703902 0.176 Uiso 0.64(2) 1 calc R U P D 1
H25B H 0.868522 0.445596 0.732841 0.176 Uiso 0.64(2) 1 calc R U P D 1
C26 C 1.0167(16) 0.4417(18) 0.7690(11) 0.163(6) Uani 0.64(2) 1 d D U P D 1
H26C H 1.027824 0.497672 0.780123 0.196 Uiso 0.64(2) 1 calc R U P D 1
H26D H 1.069692 0.422026 0.753733 0.196 Uiso 0.64(2) 1 calc R U P D 1
C27 C 1.011(2) 0.3950(18) 0.8308(11) 0.191(8) Uani 0.64(2) 1 d D U P D 1
H27C H 0.948182 0.404902 0.837529 0.229 Uiso 0.64(2) 1 calc R U P D 1
H27D H 1.014439 0.338593 0.821740 0.229 Uiso 0.64(2) 1 calc R U P D 1
C28 C 1.089(2) 0.415(2) 0.8946(13) 0.260(13) Uani 0.64(2) 1 d D U P D 1
H28D H 1.147114 0.384471 0.900413 0.389 Uiso 0.64(2) 1 d R U P D 1
H28E H 1.063493 0.404434 0.931660 0.389 Uiso 0.64(2) 1 d R U P D 1
H28F H 1.103037 0.470445 0.893418 0.389 Uiso 0.64(2) 1 d R U P D 1
C29 C 0.8930(17) 0.5588(8) 0.6529(15) 0.162(5) Uani 0.528(12) 1 d D U P D 1
H29A H 0.898566 0.580528 0.610946 0.194 Uiso 0.528(12) 1 calc R U P D 1
H29B H 0.950387 0.575861 0.688162 0.194 Uiso 0.528(12) 1 calc R U P D 1
C30 C 0.809(2) 0.5993(14) 0.6661(18) 0.165(6) Uani 0.528(12) 1 d D U P D 1
H30A H 0.808181 0.588843 0.711845 0.198 Uiso 0.528(12) 1 calc R U P D 1
H30B H 0.748612 0.580438 0.635008 0.198 Uiso 0.528(12) 1 calc R U P D 1
C31 C 0.822(3) 0.6901(14) 0.656(2) 0.203(9) Uani 0.528(12) 1 d D U P D 1
H31A H 0.890412 0.703561 0.668730 0.243 Uiso 0.528(12) 1 calc R U P D 1
H31B H 0.793185 0.704087 0.608665 0.243 Uiso 0.528(12) 1 calc R U P D 1
C32 C 0.773(3) 0.7351(19) 0.699(2) 0.241(12) Uani 0.528(12) 1 d D U P D 1
H32A H 0.708596 0.713868 0.691563 0.361 Uiso 0.528(12) 1 d R U P D 1
H32B H 0.768174 0.790156 0.685844 0.361 Uiso 0.528(12) 1 d R U P D 1
H32C H 0.808870 0.730392 0.745630 0.361 Uiso 0.528(12) 1 d R U P D 1
C6' C 0.4383(8) 0.3985(7) 0.7994(5) 0.119(3) Uani 0.437(15) 1 d . . P B 2
H6'A H 0.432328 0.448914 0.820667 0.142 Uiso 0.437(15) 1 calc R U P B 2
H6'B H 0.393239 0.361314 0.809643 0.142 Uiso 0.437(15) 1 calc R U P B 2
C7' C 0.409(3) 0.4111(16) 0.7174(15) 0.157(7) Uani 0.437(15) 1 d D . P B 2
H7'1 H 0.353700 0.446155 0.700149 0.189 Uiso 0.437(15) 1 calc R U P B 2
H7'2 H 0.463207 0.428957 0.702526 0.189 Uiso 0.437(15) 1 calc R U P B 2
C8' C 0.384(3) 0.3247(18) 0.702(3) 0.194(8) Uani 0.437(15) 1 d D . P B 2
H8'1 H 0.412340 0.285789 0.735741 0.292 Uiso 0.437(15) 1 d R U P B 2
H8'2 H 0.411323 0.318696 0.664875 0.292 Uiso 0.437(15) 1 d R U P B 2
H8'3 H 0.315203 0.317115 0.685353 0.292 Uiso 0.437(15) 1 d R U P B 2
C11' C 0.8591(9) 0.3258(9) 0.9969(7) 0.156(5) Uani 0.472(12) 1 d . . P D 2
H11C H 0.867791 0.310784 0.953958 0.187 Uiso 0.472(12) 1 calc R U P D 2
H11D H 0.857389 0.277345 1.021977 0.187 Uiso 0.472(12) 1 calc R U P D 2
C12' C 0.9455(16) 0.376(2) 1.0364(18) 0.178(8) Uani 0.472(12) 1 d D . P D 2
H12D H 1.004393 0.346686 1.042977 0.267 Uiso 0.472(12) 1 d R U P D 2
H12E H 0.938699 0.391148 1.079400 0.267 Uiso 0.472(12) 1 d R U P D 2
H12F H 0.947871 0.423640 1.010788 0.267 Uiso 0.472(12) 1 d R U P D 2
C14' C 0.6653(10) 0.5145(7) 0.8536(7) 0.140(4) Uani 0.48(3) 1 d . . P F 2
H14C H 0.714456 0.477216 0.849435 0.168 Uiso 0.48(3) 1 calc R U P F 2
H14D H 0.619069 0.522247 0.809284 0.168 Uiso 0.48(3) 1 calc R U P F 2
C15' C 0.714(3) 0.5958(19) 0.8820(18) 0.162(6) Uani 0.48(3) 1 d D . P F 2
H15C H 0.760337 0.607691 0.858104 0.195 Uiso 0.48(3) 1 calc R U P F 2
H15D H 0.663157 0.635927 0.868543 0.195 Uiso 0.48(3) 1 calc R U P F 2
C16' C 0.765(4) 0.609(3) 0.957(2) 0.241(14) Uani 0.48(3) 1 d D . P F 2
H16D H 0.816507 0.647441 0.966736 0.361 Uiso 0.48(3) 1 d R U P F 2
H16E H 0.790775 0.557957 0.974205 0.361 Uiso 0.48(3) 1 d R U P F 2
H16F H 0.716320 0.624910 0.976818 0.361 Uiso 0.48(3) 1 d R U P F 2
C19' C 0.6776(12) 0.4281(12) 0.4942(9) 0.211(7) Uani 0.53(6) 1 d . . P H 2
H19C H 0.699927 0.383819 0.472788 0.253 Uiso 0.53(6) 1 calc R U P H 2
H19D H 0.651908 0.404757 0.527995 0.253 Uiso 0.53(6) 1 calc R U P H 2
C20' C 0.607(3) 0.454(5) 0.451(3) 0.237(17) Uani 0.53(6) 1 d D . P H 2
H20D H 0.559641 0.418863 0.460717 0.355 Uiso 0.53(6) 1 d R U P H 2
H20E H 0.581338 0.474023 0.406059 0.355 Uiso 0.53(6) 1 d R U P H 2
H20F H 0.620424 0.496913 0.482652 0.355 Uiso 0.53(6) 1 d R U P H 2
C22' C 1.0088(10) 0.3837(8) 0.6023(8) 0.152(4) Uani 0.18(2) 1 d . . P J 2
H22C H 0.961149 0.371006 0.559541 0.182 Uiso 0.18(2) 1 calc R U P J 2
H22D H 0.993595 0.349483 0.635384 0.182 Uiso 0.18(2) 1 calc R U P J 2
C23' C 1.090(6) 0.355(4) 0.597(4) 0.165(6) Uani 0.18(2) 1 d D . P J 2
H23C H 1.098919 0.298757 0.604816 0.198 Uiso 0.18(2) 1 calc R U P J 2
H23D H 1.147499 0.385305 0.620977 0.198 Uiso 0.18(2) 1 calc R U P J 2
C24' C 1.047(8) 0.379(8) 0.522(4) 0.199(9) Uani 0.18(2) 1 d D U P J 2
H24D H 1.025369 0.330129 0.497919 0.298 Uiso 0.18(2) 1 d R U P J 2
H24E H 1.114395 0.387227 0.525472 0.298 Uiso 0.18(2) 1 d R U P J 2
H24F H 1.009154 0.422334 0.498557 0.298 Uiso 0.18(2) 1 d R U P J 2
C25' C 0.9196(10) 0.4306(8) 0.7136(6) 0.147(4) Uani 0.36(2) 1 d . . P D 2
H25C H 0.948155 0.379126 0.710148 0.176 Uiso 0.36(2) 1 calc R U P D 2
H25D H 0.858382 0.421318 0.722842 0.176 Uiso 0.36(2) 1 calc R U P D 2
C26' C 0.981(4) 0.472(3) 0.767(2) 0.163(6) Uani 0.36(2) 1 d D . P D 2
H26A H 0.960004 0.527139 0.762434 0.196 Uiso 0.36(2) 1 calc R U P D 2
H26B H 1.045138 0.470997 0.761106 0.196 Uiso 0.36(2) 1 calc R U P D 2
C27' C 0.995(4) 0.449(3) 0.841(2) 0.191(8) Uani 0.36(2) 1 d D . P D 2
H27A H 1.033176 0.489841 0.870219 0.229 Uiso 0.36(2) 1 calc R U P D 2
H27B H 0.931728 0.447364 0.848663 0.229 Uiso 0.36(2) 1 calc R U P D 2
C28' C 1.045(5) 0.369(3) 0.859(3) 0.260(13) Uani 0.36(2) 1 d D . P D 2
H28A H 1.027000 0.331267 0.822470 0.389 Uiso 0.36(2) 1 d R U P D 2
H28B H 1.037344 0.344834 0.899015 0.389 Uiso 0.36(2) 1 d R U P D 2
H28C H 1.111277 0.384561 0.866809 0.389 Uiso 0.36(2) 1 d R U P D 2
C29' C 0.880(2) 0.5581(11) 0.6592(19) 0.162(5) Uani 0.472(12) 1 d D . P D 2
H29C H 0.849113 0.583774 0.616250 0.194 Uiso 0.472(12) 1 calc R U P D 2
H29D H 0.940075 0.585634 0.680937 0.194 Uiso 0.472(12) 1 calc R U P D 2
C30' C 0.811(3) 0.5627(15) 0.7048(17) 0.165(6) Uani 0.472(12) 1 d D . P D 2
H30C H 0.749770 0.537239 0.681782 0.198 Uiso 0.472(12) 1 calc R U P D 2
H30D H 0.840302 0.533936 0.746425 0.198 Uiso 0.472(12) 1 calc R U P D 2
C31' C 0.792(3) 0.6498(19) 0.7217(17) 0.203(9) Uani 0.472(12) 1 d D . P D 2
H31C H 0.750083 0.650000 0.750770 0.243 Uiso 0.472(12) 1 calc R U P D 2
H31D H 0.852680 0.674892 0.746044 0.243 Uiso 0.472(12) 1 calc R U P D 2
C32' C 0.744(4) 0.697(2) 0.659(2) 0.241(12) Uani 0.472(12) 1 d D . P D 2
H32D H 0.784081 0.742860 0.659793 0.361 Uiso 0.472(12) 1 d R U P D 2
H32E H 0.679524 0.713920 0.656665 0.361 Uiso 0.472(12) 1 d R U P D 2
H32F H 0.741103 0.665739 0.619339 0.361 Uiso 0.472(12) 1 d R U P D 2

loop_
_atom_site_aniso_label
_atom_site_aniso_U_11
_atom_site_aniso_U_22
_atom_site_aniso_U_33
_atom_site_aniso_U_23
_atom_site_aniso_U_13
_atom_site_aniso_U_12
Er1 0.0884(3) 0.0624(3) 0.0623(3) 0.00195(15) 0.01270(19) -0.00440(17)
N1 0.087(5) 0.105(5) 0.106(6) 0.014(5) 0.035(5) -0.001(4)
N2 0.113(5) 0.091(5) 0.075(5) 0.015(4) 0.024(4) 0.018(4)
N3 0.087(5) 0.116(5) 0.102(5) -0.023(4) 0.031(4) -0.011(4)
N4 0.136(6) 0.116(6) 0.068(5) 0.010(5) -0.003(5) -0.040(6)
N5 0.121(6) 0.077(5) 0.120(7) -0.012(5) 0.050(6) -0.010(5)
N6 0.103(5) 0.087(4) 0.073(4) -0.009(3) 0.030(4) 0.016(4)
N7 0.126(6) 0.113(6) 0.151(7) 0.004(6) 0.020(6) -0.043(5)
O1 0.117(5) 0.135(5) 0.140(5) 0.046(4) 0.045(4) 0.015(4)
O2 0.127(5) 0.110(4) 0.090(4) 0.011(4) 0.050(4) 0.005(4)
O3 0.098(5) 0.175(7) 0.173(8) 0.007(7) 0.074(5) 0.001(5)
O4 0.186(6) 0.113(5) 0.076(4) -0.005(4) 0.013(4) -0.006(5)
O5 0.124(5) 0.099(4) 0.090(4) 0.015(3) 0.012(4) -0.013(4)
O6 0.162(6) 0.109(5) 0.083(4) 0.042(4) 0.038(4) 0.034(4)
O7 0.106(4) 0.141(5) 0.131(5) -0.042(4) 0.016(4) -0.009(4)
O8 0.107(6) 0.192(8) 0.188(9) -0.032(7) 0.070(6) 0.004(6)
O9 0.132(5) 0.154(6) 0.127(5) -0.058(5) 0.053(4) -0.033(5)
O10 0.132(5) 0.088(4) 0.074(4) -0.005(3) 0.003(3) -0.009(4)
O11 0.222(10) 0.182(9) 0.071(5) 0.008(5) -0.018(5) -0.047(8)
O12 0.153(6) 0.111(5) 0.096(5) 0.023(4) -0.021(4) 0.019(5)
O13 0.137(5) 0.079(4) 0.112(5) 0.005(4) 0.027(5) 0.001(4)
O14 0.127(5) 0.107(5) 0.113(5) -0.012(4) 0.010(4) -0.032(4)
O15 0.195(8) 0.077(4) 0.187(8) -0.049(5) 0.089(7) -0.048(5)
C1 0.105(6) 0.123(6) 0.082(5) -0.007(5) 0.030(5) 0.020(5)
C2 0.118(7) 0.140(7) 0.115(7) 0.017(6) 0.028(6) 0.008(6)
C3 0.146(10) 0.210(13) 0.147(11) 0.042(10) 0.038(9) -0.013(10)
C4 0.211(19) 0.27(2) 0.25(2) 0.088(18) 0.050(17) -0.050(17)
C5 0.117(6) 0.100(5) 0.082(5) -0.021(5) 0.029(5) 0.025(5)
C6 0.132(6) 0.124(6) 0.092(6) -0.010(5) 0.019(5) 0.024(6)
C7 0.175(10) 0.109(14) 0.162(13) -0.043(14) 0.010(11) 0.007(15)
C8 0.184(10) 0.176(14) 0.189(15) -0.024(13) 0.004(12) 0.031(12)
C9 0.101(6) 0.110(6) 0.091(6) -0.008(5) 0.030(5) 0.030(5)
C10 0.120(7) 0.172(8) 0.109(7) -0.026(7) 0.022(6) 0.036(7)
C11 0.130(9) 0.192(12) 0.124(10) -0.029(8) 0.004(8) 0.063(9)
C12 0.109(13) 0.220(18) 0.196(18) -0.005(17) 0.034(14) -0.011(13)
C13 0.120(6) 0.094(6) 0.100(6) -0.018(5) 0.022(5) 0.014(5)
C14 0.160(8) 0.122(7) 0.129(7) 0.022(6) 0.031(7) -0.009(7)
C15 0.156(12) 0.141(10) 0.163(12) 0.037(10) 0.007(10) 0.000(10)
C16 0.200(18) 0.25(2) 0.21(3) 0.05(2) -0.03(2) -0.059(19)
C17 0.119(7) 0.131(7) 0.158(8) -0.011(7) 0.043(7) -0.058(6)
C18 0.141(8) 0.150(8) 0.163(9) -0.014(7) 0.015(7) -0.040(7)
C19 0.181(13) 0.205(14) 0.204(14) -0.005(12) -0.007(12) -0.063(12)
C20 0.21(3) 0.24(3) 0.22(3) 0.01(2) -0.01(2) -0.04(2)
C21 0.124(7) 0.141(7) 0.161(8) 0.026(7) 0.041(7) -0.039(6)
C22 0.145(8) 0.152(8) 0.160(8) 0.011(8) 0.048(7) -0.028(7)
C23 0.155(12) 0.170(14) 0.161(14) 0.044(12) 0.034(11) -0.021(11)
C24 0.174(14) 0.209(16) 0.212(16) 0.007(13) 0.055(13) 0.014(12)
C25 0.155(8) 0.139(8) 0.147(8) -0.015(7) 0.046(7) -0.037(7)
C26 0.157(11) 0.151(12) 0.163(10) -0.009(10) 0.020(10) -0.015(10)
C27 0.202(16) 0.175(17) 0.162(15) -0.018(15) 0.003(13) 0.003(16)
C28 0.21(2) 0.27(3) 0.25(3) -0.03(2) -0.01(2) -0.05(2)
C29 0.147(8) 0.132(8) 0.177(9) 0.000(7) 0.002(8) -0.036(7)
C30 0.176(10) 0.137(10) 0.169(11) -0.018(9) 0.031(10) -0.006(10)
C31 0.182(16) 0.190(16) 0.213(18) -0.031(15) 0.024(15) -0.011(15)
C32 0.22(2) 0.22(2) 0.24(3) -0.07(2) 0.01(2) 0.03(2)
C6' 0.132(6) 0.124(6) 0.092(6) -0.010(5) 0.019(5) 0.024(6)
C7' 0.175(10) 0.109(14) 0.162(13) -0.043(14) 0.010(11) 0.007(15)
C8' 0.184(10) 0.176(14) 0.189(15) -0.024(13) 0.004(12) 0.031(12)
C11' 0.130(9) 0.192(12) 0.124(10) -0.029(8) 0.004(8) 0.063(9)
C12' 0.109(13) 0.220(18) 0.196(18) -0.005(17) 0.034(14) -0.011(13)
C14' 0.160(8) 0.122(7) 0.129(7) 0.022(6) 0.031(7) -0.009(7)
C15' 0.156(12) 0.141(10) 0.163(12) 0.037(10) 0.007(10) 0.000(10)
C16' 0.200(18) 0.25(2) 0.21(3) 0.05(2) -0.03(2) -0.059(19)
C19' 0.181(13) 0.205(14) 0.204(14) -0.005(12) -0.007(12) -0.063(12)
C20' 0.21(3) 0.24(3) 0.22(3) 0.01(2) -0.01(2) -0.04(2)
C22' 0.145(8) 0.152(8) 0.160(8) 0.011(8) 0.048(7) -0.028(7)
C23' 0.155(12) 0.170(14) 0.161(14) 0.044(12) 0.034(11) -0.021(11)
C24' 0.174(14) 0.209(16) 0.212(16) 0.007(13) 0.055(13) 0.014(12)
C25' 0.155(8) 0.139(8) 0.147(8) -0.015(7) 0.046(7) -0.037(7)
C26' 0.157(11) 0.151(12) 0.163(10) -0.009(10) 0.020(10) -0.015(10)
C27' 0.202(16) 0.175(17) 0.162(15) -0.018(15) 0.003(13) 0.003(16)
C28' 0.21(2) 0.27(3) 0.25(3) -0.03(2) -0.01(2) -0.05(2)
C29' 0.147(8) 0.132(8) 0.177(9) 0.000(7) 0.002(8) -0.036(7)
C30' 0.176(10) 0.137(10) 0.169(11) -0.018(9) 0.031(10) -0.006(10)
C31' 0.182(16) 0.190(16) 0.213(18) -0.031(15) 0.024(15) -0.011(15)
C32' 0.22(2) 0.22(2) 0.24(3) -0.07(2) 0.01(2) 0.03(2)

loop_
_atom_type_symbol
_atom_type_description
_atom_type_scat_dispersion_real
_atom_type_scat_dispersion_imag
_atom_type_scat_source
C C 0.0033 0.0016 'International Tables Vol C Tables 4.2.6.8 and 6.1.1.4'
H H 0.0000 0.0000 'International Tables Vol C Tables 4.2.6.8 and 6.1.1.4'
N N 0.0061 0.0033 'International Tables Vol C Tables 4.2.6.8 and 6.1.1.4'
O O 0.0106 0.0060 'International Tables Vol C Tables 4.2.6.8 and 6.1.1.4'
Er Er -0.2586 4.9576 'International Tables Vol C Tables 4.2.6.8 and 6.1.1.4'

loop_
_geom_angle_atom_site_label_1
_geom_angle_atom_site_label_2
_geom_angle_atom_site_label_3
_geom_angle
O4 Er1 O10 121.4(3)
O4 Er1 O1 72.1(3)
O10 Er1 O1 86.7(3)
O4 Er1 O2 119.8(3)
O10 Er1 O2 77.5(3)
O1 Er1 O2 51.0(3)
O4 Er1 O14 72.2(3)
O10 Er1 O14 158.8(3)
O1 Er1 O14 82.4(3)
O2 Er1 O14 81.4(3)
O4 Er1 O9 75.4(3)
O10 Er1 O9 121.6(3)
O1 Er1 O9 145.1(3)
O2 Er1 O9 147.2(3)
O14 Er1 O9 76.0(3)
O4 Er1 O7 95.0(3)
O10 Er1 O7 73.3(3)
O1 Er1 O7 146.2(3)
O2 Er1 O7 143.0(3)
O14 Er1 O7 124.3(3)
O9 Er1 O7 48.6(3)
O4 Er1 O5 51.4(3)
O10 Er1 O5 70.5(2)
O1 Er1 O5 73.6(3)
O2 Er1 O5 116.7(3)
O14 Er1 O5 123.0(3)
O9 Er1 O5 95.7(3)
O7 Er1 O5 74.0(3)
O4 Er1 O13 119.8(3)
O10 Er1 O13 118.7(3)
O1 Er1 O13 113.3(3)
O2 Er1 O13 74.4(3)
O14 Er1 O13 51.2(3)
O9 Er1 O13 72.9(3)
O7 Er1 O13 100.3(3)
O5 Er1 O13 167.9(3)
O4 Er1 O12 165.0(3)
O10 Er1 O12 51.0(2)
O1 Er1 O12 117.1(3)
O2 Er1 O12 73.3(3)
O14 Er1 O12 119.4(3)
O9 Er1 O12 97.5(3)
O7 Er1 O12 70.8(3)
O5 Er1 O12 117.6(3)
O13 Er1 O12 69.0(3)
O3 N1 O2 124.5(10)
O3 N1 O1 122.9(10)
O2 N1 O1 112.6(8)
O6 N2 O5 124.1(9)
O6 N2 O4 121.9(9)
O5 N2 O4 113.9(8)
O7 N3 O8 123.6(10)
O7 N3 O9 112.4(9)
O8 N3 O9 123.9(10)
O12 N4 O11 121.8(11)
O12 N4 O10 117.3(8)
O11 N4 O10 120.9(11)
O15 N5 O13 124.6(11)
O15 N5 O14 119.2(12)
O13 N5 O14 116.2(8)
C1 N6 C13 104.9(6)
C1 N6 C5 112.3(7)
C13 N6 C5 110.9(7)
C1 N6 C9 112.7(7)
C13 N6 C9 111.1(7)
C5 N6 C9 105.0(6)
C29 N7 C21 101.0(10)
C21 N7 C25' 112.3(10)
C29 N7 C25 113.9(13)
C21 N7 C25 112.3(10)
C29 N7 C17 113.2(13)
C21 N7 C17 111.5(9)
C25' N7 C17 105.1(8)
C25 N7 C17 105.1(8)
C21 N7 C29' 111.1(15)
C25' N7 C29' 107.7(19)
C17 N7 C29' 108.9(14)
N1 O1 Er1 97.9(6)
N1 O2 Er1 98.4(6)
N2 O4 Er1 98.3(5)
N2 O5 Er1 96.3(5)
N3 O7 Er1 99.8(6)
N3 O9 Er1 99.2(6)
N4 O10 Er1 96.8(6)
N4 O12 Er1 94.9(6)
N5 O13 Er1 95.8(6)
N5 O14 Er1 96.8(6)
N6 C1 C2 115.4(7)
N6 C1 H1A 108.4
C2 C1 H1A 108.4
N6 C1 H1B 108.4
C2 C1 H1B 108.4
H1A C1 H1B 107.5
C1 C2 C3 109.2(9)
C1 C2 H2A 109.8
C3 C2 H2A 109.8
C1 C2 H2B 109.8
C3 C2 H2B 109.8
H2A C2 H2B 108.3
C4 C3 C2 111.1(12)
C4 C3 H3A 109.4
C2 C3 H3A 109.4
C4 C3 H3B 109.4
C2 C3 H3B 109.4
H3A C3 H3B 108.0
C3 C4 H4A 110.2
C3 C4 H4B 109.3
H4A C4 H4B 109.5
C3 C4 H4C 109.0
H4A C4 H4C 109.5
H4B C4 H4C 109.5
N6 C5 C6' 117.1(7)
N6 C5 C6 117.1(7)
N6 C5 H5A 108.0
C6 C5 H5A 108.0
N6 C5 H5B 108.0
C6 C5 H5B 108.0
H5A C5 H5B 107.3
C5 C6 C7 107.7(10)
C5 C6 H6A 110.2
C7 C6 H6A 110.2
C5 C6 H6B 110.2
C7 C6 H6B 110.2
H6A C6 H6B 108.5
C8 C7 C6 113.8(18)
C8 C7 H7A 108.8
C6 C7 H7A 108.8
C8 C7 H7B 108.8
C6 C7 H7B 108.8
H7A C7 H7B 107.7
C7 C8 H8A 113.6
C7 C8 H8B 105.9
H8A C8 H8B 109.5
C7 C8 H8C 108.8
H8A C8 H8C 109.5
H8B C8 H8C 109.5
C10 C9 N6 114.2(7)
C10 C9 H9A 108.7
N6 C9 H9A 108.7
C10 C9 H9B 108.7
N6 C9 H9B 108.7
H9A C9 H9B 107.6
C9 C10 C11' 111.8(8)
C9 C10 C11 111.8(8)
C9 C10 H10A 109.2
C11 C10 H10A 109.2
C9 C10 H10B 109.2
C11 C10 H10B 109.2
H10A C10 H10B 107.9
C12 C11 C10 114.6(15)
C12 C11 H11A 108.6
C10 C11 H11A 108.6
C12 C11 H11B 108.6
C10 C11 H11B 108.6
H11A C11 H11B 107.6
C11 C12 H12A 110.0
C11 C12 H12B 108.9
H12A C12 H12B 109.5
C11 C12 H12C 109.6
H12A C12 H12C 109.5
H12B C12 H12C 109.5
N6 C13 C14' 115.7(8)
N6 C13 C14 115.7(8)
N6 C13 H13A 108.4
C14 C13 H13A 108.4
N6 C13 H13B 108.4
C14 C13 H13B 108.4
H13A C13 H13B 107.4
C13 C14 C15 107.0(15)
C13 C14 H14A 110.3
C15 C14 H14A 110.3
C13 C14 H14B 110.3
C15 C14 H14B 110.3
H14A C14 H14B 108.6
C16 C15 C14 110(2)
C16 C15 H15A 109.7
C14 C15 H15A 109.7
C16 C15 H15B 109.7
C14 C15 H15B 109.7
H15A C15 H15B 108.2
C15 C16 H16A 112.3
C15 C16 H16B 104.3
H16A C16 H16B 109.5
C15 C16 H16C 111.7
H16A C16 H16C 109.5
H16B C16 H16C 109.5
N7 C17 C18 115.4(8)
N7 C17 H17A 108.4
C18 C17 H17A 108.4
N7 C17 H17B 108.4
C18 C17 H17B 108.4
H17A C17 H17B 107.5
C17 C18 C19' 110.4(10)
C17 C18 C19 110.4(10)
C17 C18 H18A 109.6
C19 C18 H18A 109.6
C17 C18 H18B 109.6
C19 C18 H18B 109.6
H18A C18 H18B 108.1
C20 C19 C18 106.8(19)
C20 C19 H19A 110.3
C18 C19 H19A 110.4
C20 C19 H19B 110.5
C18 C19 H19B 110.4
H19A C19 H19B 108.6
C19 C20 H20A 98.6
C19 C20 H20B 120.6
H20A C20 H20B 109.5
C19 C20 H20C 108.5
H20A C20 H20C 109.5
H20B C20 H20C 109.5
N7 C21 C22' 117.9(9)
N7 C21 C22 117.9(9)
N7 C21 H21A 107.8
C22 C21 H21A 107.8
N7 C21 H21B 107.8
C22 C21 H21B 107.8
H21A C21 H21B 107.2
C21 C22 C23 103.2(10)
C21 C22 H22A 111.1
C23 C22 H22A 111.1
C21 C22 H22B 111.1
C23 C22 H22B 111.1
H22A C22 H22B 109.1
C24 C23 C22 108.6(13)
C24 C23 H23A 110.0
C22 C23 H23A 110.0
C24 C23 H23B 110.0
C22 C23 H23B 110.0
H23A C23 H23B 108.4
C23 C24 H24A 106.9
C23 C24 H24B 110.3
H24A C24 H24B 109.5
C23 C24 H24C 111.2
H24A C24 H24C 109.5
H24B C24 H24C 109.5
N7 C25 C26 120.7(13)
N7 C25 H25A 107.2
C26 C25 H25A 107.2
N7 C25 H25B 107.2
C26 C25 H25B 107.2
H25A C25 H25B 106.8
C25 C26 C27 107.4(16)
C25 C26 H26C 110.2
C27 C26 H26C 110.2
C25 C26 H26D 110.2
C27 C26 H26D 110.2
H26C C26 H26D 108.5
C28 C27 C26 114(2)
C28 C27 H27C 108.6
C26 C27 H27C 108.6
C28 C27 H27D 108.7
C26 C27 H27D 108.7
H27C C27 H27D 107.6
C27 C28 H28D 113.0
C27 C28 H28E 107.7
H28D C28 H28E 109.5
C27 C28 H28F 107.7
H28D C28 H28F 109.5
H28E C28 H28F 109.5
N7 C29 C30 123.1(17)
N7 C29 H29A 106.6
C30 C29 H29A 106.6
N7 C29 H29B 106.5
C30 C29 H29B 106.5
H29A C29 H29B 106.5
C29 C30 C31 106.7(18)
C29 C30 H30A 110.4
C31 C30 H30A 110.4
C29 C30 H30B 110.4
C31 C30 H30B 110.4
H30A C30 H30B 108.6
C32 C31 C30 108(2)
C32 C31 H31A 110.0
C30 C31 H31A 110.0
C32 C31 H31B 110.0
C30 C31 H31B 110.0
H31A C31 H31B 108.4
C31 C32 H32A 109.0
C31 C32 H32B 108.9
H32A C32 H32B 109.5
C31 C32 H32C 110.5
H32A C32 H32C 109.5
H32B C32 H32C 109.5
C5 C6' C7' 112.0(16)
C5 C6' H6'A 109.2
C7' C6' H6'A 109.2
C5 C6' H6'B 109.2
C7' C6' H6'B 109.2
H6'A C6' H6'B 107.9
C8' C7' C6' 94(3)
C8' C7' H7'1 112.9
C6' C7' H7'1 112.9
C8' C7' H7'2 112.9
C6' C7' H7'2 112.9
H7'1 C7' H7'2 110.3
C7' C8' H8'1 118.3
C7' C8' H8'2 98.5
H8'1 C8' H8'2 109.5
C7' C8' H8'3 110.9
H8'1 C8' H8'3 109.5
H8'2 C8' H8'3 109.5
C10 C11' C12' 112.3(16)
C10 C11' H11C 109.1
C12' C11' H11C 109.1
C10 C11' H11D 109.1
C12' C11' H11D 109.2
H11C C11' H11D 107.9
C11' C12' H12D 109.3
C11' C12' H12E 110.3
H12D C12' H12E 109.5
C11' C12' H12F 108.8
H12D C12' H12F 109.5
H12E C12' H12F 109.5
C15' C14' C13 108.6(16)
C15' C14' H14C 110.0
C13 C14' H14C 110.0
C15' C14' H14D 110.0
C13 C14' H14D 110.0
H14C C14' H14D 108.3
C16' C15' C14' 122(3)
C16' C15' H15C 106.7
C14' C15' H15C 106.7
C16' C15' H15D 106.7
C14' C15' H15D 106.7
H15C C15' H15D 106.6
C15' C16' H16D 115.6
C15' C16' H16E 105.9
H16D C16' H16E 109.5
C15' C16' H16F 106.7
H16D C16' H16F 109.5
H16E C16' H16F 109.5
C20' C19' C18 130(4)
C20' C19' H19C 104.8
C18 C19' H19C 104.7
C20' C19' H19D 104.8
C18 C19' H19D 104.7
H19C C19' H19D 105.7
C19' C20' H20D 97.2
C19' C20' H20E 146.4
H20D C20' H20E 109.5
C19' C20' H20F 79.0
H20D C20' H20F 109.5
H20E C20' H20F 109.5
C21 C22' C23' 132(4)
C21 C22' H22C 104.2
C23' C22' H22C 104.2
C21 C22' H22D 104.3
C23' C22' H22D 104.7
H22C C22' H22D 105.8
C22' C23' C24' 84(6)
C22' C23' H23C 114.5
C24' C23' H23C 114.6
C22' C23' H23D 114.5
C24' C23' H23D 114.9
H23C C23' H23D 111.7
C23' C24' H24D 106.5
C23' C24' H24E 82.7
H24D C24' H24E 109.5
C23' C24' H24F 134.8
H24D C24' H24F 109.5
H24E C24' H24F 109.5
N7 C25' C26' 114(2)
N7 C25' H25C 108.7
C26' C25' H25C 109.4
N7 C25' H25D 108.5
C26' C25' H25D 109.2
H25C C25' H25D 107.4
C25' C26' C27' 122(4)
C25' C26' H26A 106.7
C27' C26' H26A 106.7
C25' C26' H26B 106.7
C27' C26' H26B 106.7
H26A C26' H26B 106.6
C28' C27' C26' 112(2)
C28' C27' H27A 109.2
C26' C27' H27A 109.2
C28' C27' H27B 109.1
C26' C27' H27B 109.2
H27A C27' H27B 107.9
C27' C28' H28A 113.2
C27' C28' H28B 114.7
H28A C28' H28B 109.5
C27' C28' H28C 100.0
H28A C28' H28C 109.5
H28B C28' H28C 109.5
N7 C29' C30' 109(2)
N7 C29' H29C 109.8
C30' C29' H29C 109.8
N7 C29' H29D 109.8
C30' C29' H29D 109.8
H29C C29' H29D 108.3
C31' C30' C29' 112.0(19)
C31' C30' H30C 109.2
C29' C30' H30C 109.2
C31' C30' H30D 109.2
C29' C30' H30D 109.2
H30C C30' H30D 107.9
C32' C31' C30' 111(2)
C32' C31' H31C 109.4
C30' C31' H31C 109.3
C32' C31' H31D 109.3
C30' C31' H31D 109.3
H31C C31' H31D 108.0
C31' C32' H32D 106.4
C31' C32' H32E 112.0
H32D C32' H32E 109.5
C31' C32' H32F 109.9
H32D C32' H32F 109.5
H32E C32' H32F 109.5

loop_
_geom_bond_atom_site_label_1
_geom_bond_atom_site_label_2
_geom_bond_distance
Er1 O4 2.388(7)
Er1 O10 2.396(6)
Er1 O1 2.403(8)
Er1 O2 2.410(7)
Er1 O14 2.414(7)
Er1 O9 2.420(8)
Er1 O7 2.427(8)
Er1 O5 2.436(7)
Er1 O13 2.446(8)
Er1 O12 2.446(7)
N1 O3 1.191(10)
N1 O2 1.232(11)
N1 O1 1.258(10)
N2 O6 1.218(9)
N2 O5 1.243(10)
N2 O4 1.254(11)
N3 O7 1.185(11)
N3 O8 1.185(11)
N3 O9 1.214(11)
N4 O12 1.211(12)
N4 O11 1.224(11)
N4 O10 1.232(11)
N5 O15 1.219(10)
N5 O13 1.226(13)
N5 O14 1.249(11)
N6 C1 1.499(10)
N6 C13 1.500(10)
N6 C5 1.510(10)
N6 C9 1.513(10)
N7 C29 1.460(14)
N7 C21 1.477(12)
N7 C25' 1.484(12)
N7 C25 1.484(12)
N7 C17 1.497(11)
N7 C29' 1.501(16)
C1 C2 1.522(11)
C1 H1A 0.9700
C1 H1B 0.9700
C2 C3 1.539(11)
C2 H2A 0.9700
C2 H2B 0.9700
C3 C4 1.537(12)
C3 H3A 0.9700
C3 H3B 0.9700
C4 H4A 0.9600
C4 H4B 0.9600
C4 H4C 0.9600
C5 C6' 1.523(10)
C5 C6 1.523(10)
C5 H5A 0.9700
C5 H5B 0.9700
C6 C7 1.536(16)
C6 H6A 0.9700
C6 H6B 0.9700
C7 C8 1.484(18)
C7 H7A 0.9700
C7 H7B 0.9700
C8 H8A 0.9600
C8 H8B 0.9600
C8 H8C 0.9600
C9 C10 1.511(10)
C9 H9A 0.9700
C9 H9B 0.9700
C10 C11' 1.531(10)
C10 C11 1.531(10)
C10 H10A 0.9700
C10 H10B 0.9700
C11 C12 1.444(17)
C11 H11A 0.9700
C11 H11B 0.9700
C12 H12A 0.9600
C12 H12B 0.9600
C12 H12C 0.9600
C13 C14' 1.536(11)
C13 C14 1.536(11)
C13 H13A 0.9700
C13 H13B 0.9700
C14 C15 1.552(18)
C14 H14A 0.9700
C14 H14B 0.9700
C15 C16 1.506(19)
C15 H15A 0.9700
C15 H15B 0.9700
C16 H16A 0.9600
C16 H16B 0.9600
C16 H16C 0.9600
C17 C18 1.495(11)
C17 H17A 0.9700
C17 H17B 0.9700
C18 C19' 1.533(12)
C18 C19 1.533(12)
C18 H18A 0.9700
C18 H18B 0.9700
C19 C20 1.54(2)
C19 H19A 0.9700
C19 H19B 0.9700
C20 H20A 0.9600
C20 H20B 0.9600
C20 H20C 0.9600
C21 C22' 1.495(11)
C21 C22 1.495(11)
C21 H21A 0.9700
C21 H21B 0.9700
C22 C23 1.579(14)
C22 H22A 0.9700
C22 H22B 0.9700
C23 C24 1.497(16)
C23 H23A 0.9700
C23 H23B 0.9700
C24 H24A 0.9600
C24 H24B 0.9600
C24 H24C 0.9600
C25 C26 1.535(17)
C25 H25A 0.9700
C25 H25B 0.9700
C26 C27 1.528(18)
C26 H26C 0.9700
C26 H26D 0.9700
C27 C28 1.496(18)
C27 H27C 0.9700
C27 H27D 0.9700
C28 H28D 0.9600
C28 H28E 0.9600
C28 H28F 0.9600
C29 C30 1.483(18)
C29 H29A 0.9700
C29 H29B 0.9700
C30 C31 1.560(18)
C30 H30A 0.9700
C30 H30B 0.9700
C31 C32 1.500(19)
C31 H31A 0.9700
C31 H31B 0.9700
C32 H32A 0.9600
C32 H32B 0.9600
C32 H32C 0.9600
C6' C7' 1.64(3)
C6' H6'A 0.9700
C6' H6'B 0.9701
C7' C8' 1.509(19)
C7' H7'1 0.9700
C7' H7'2 0.9700
C8' H8'1 0.9600
C8' H8'2 0.9600
C8' H8'3 0.9600
C11' C12' 1.53(3)
C11' H11C 0.9698
C11' H11D 0.9701
C12' H12D 0.9600
C12' H12E 0.9600
C12' H12F 0.9600
C14' C15' 1.57(3)
C14' H14C 0.9700
C14' H14D 0.9702
C15' C16' 1.520(19)
C15' H15C 0.9700
C15' H15D 0.9700
C16' H16D 0.9600
C16' H16E 0.9600
C16' H16F 0.9600
C19' C20' 1.22(5)
C19' H19C 0.9701
C19' H19D 0.9699
C20' H20D 0.9600
C20' H20E 0.9600
C20' H20F 0.9600
C22' C23' 1.30(5)
C22' H22C 0.9700
C22' H22D 0.9677
C23' C24' 1.53(2)
C23' H23C 0.9700
C23' H23D 0.9700
C24' H24D 0.9600
C24' H24E 0.9600
C24' H24F 0.9600
C25' C26' 1.39(5)
C25' H25C 0.9665
C25' H25D 0.9777
C26' C27' 1.53(2)
C26' H26A 0.9700
C26' H26B 0.9700
C27' C28' 1.53(2)
C27' H27A 0.9700
C27' H27B 0.9700
C28' H28A 0.9600
C28' H28B 0.9600
C28' H28C 0.9600
C29' C30' 1.563(19)
C29' H29C 0.9700
C29' H29D 0.9700
C30' C31' 1.550(18)
C30' H30C 0.9700
C30' H30D 0.9700
C31' C32' 1.511(19)
C31' H31C 0.9700
C31' H31D 0.9700
C32' H32D 0.9600
C32' H32E 0.9600
C32' H32F 0.9600
